data_1555945
loop_
_publ_author_name
'Kong, Lingkai'
'Wang, Mengdan'
'Zhang, Fangfang'
'Xu, Murong'
'Li, Yanzhong'

_publ_section_title
;
 Copper-Catalyzed Oxidative Dearomatization/Spirocyclization of
 Indole-2-Carboxamides: Synthesis of 2-Spiro-pseudoindoxyls.
;
_journal_issue 23
_journal_name_full 'Organic letters'
_journal_page_first 6124
_journal_page_last 6127
_journal_paper_doi 10.1021/acs.orglett.6b03131
_journal_volume 18
_journal_year 2016
_chemical_formula_sum 'C16 H12 N2 O2'
_chemical_formula_weight 264.28
_space_group_crystal_system monoclinic
_space_group_IT_number 15
_space_group_name_Hall '-C 2yc'
_space_group_name_H-M_alt 'C 1 2/c 1'
_atom_sites_solution_hydrogens mixed
_audit_creation_method SHELXL-2013
_cell_angle_alpha 90
_cell_angle_beta 119.348(9)
_cell_angle_gamma 90
_cell_formula_units_Z 8
_cell_length_a 23.889(7)
_cell_length_b 10.077(3)
_cell_length_c 12.378(3)
_cell_measurement_reflns_used 1642
_cell_measurement_temperature 293(2)
_cell_measurement_theta_max 49.757
_cell_measurement_theta_min 4.490
_cell_volume 2597.3(13)
_computing_cell_refinement 'Bruker SMART'
_computing_data_collection 'Bruker SMART'
_computing_data_reduction 'Bruker SHELXTL'
_computing_molecular_graphics 'Bruker SHELXTL'
_computing_publication_material 'Bruker SHELXTL'
_computing_structure_refinement 'SHELXL-2013 (Sheldrick, 2013)'
_computing_structure_solution 'Bruker SHELXTL'
_diffrn_ambient_temperature 293(2)
_diffrn_measured_fraction_theta_full 0.997
_diffrn_measured_fraction_theta_max 0.998
_diffrn_measurement_device_type 'CCD area detector'
_diffrn_measurement_method 'phi and omega scans'
_diffrn_radiation_type MoK\a
_diffrn_radiation_wavelength 0.71073
_diffrn_reflns_av_R_equivalents 0.0731
_diffrn_reflns_av_unetI/netI 0.0613
_diffrn_reflns_Laue_measured_fraction_full 0.997
_diffrn_reflns_Laue_measured_fraction_max 0.998
_diffrn_reflns_limit_h_max 28
_diffrn_reflns_limit_h_min -28
_diffrn_reflns_limit_k_max 8
_diffrn_reflns_limit_k_min -12
_diffrn_reflns_limit_l_max 14
_diffrn_reflns_limit_l_min -14
_diffrn_reflns_number 7222
_diffrn_reflns_point_group_measured_fraction_full 0.997
_diffrn_reflns_point_group_measured_fraction_max 0.998
_diffrn_reflns_theta_full 25.242
_diffrn_reflns_theta_max 25.494
_diffrn_reflns_theta_min 1.956
_exptl_absorpt_coefficient_mu 0.091
_exptl_absorpt_correction_T_max 0.7457
_exptl_absorpt_correction_T_min 0.5298
_exptl_absorpt_correction_type multi-scan
_exptl_absorpt_process_details sadabs
_exptl_crystal_colour colorless
_exptl_crystal_density_diffrn 1.352
_exptl_crystal_description prismatic
_exptl_crystal_F_000 1104
_exptl_crystal_size_max 0.211
_exptl_crystal_size_mid 0.165
_exptl_crystal_size_min 0.112
_refine_diff_density_max 0.294
_refine_diff_density_min -0.233
_refine_diff_density_rms 0.056
_refine_ls_extinction_method none
_refine_ls_goodness_of_fit_ref 1.040
_refine_ls_hydrogen_treatment mixed
_refine_ls_matrix_type full
_refine_ls_number_parameters 186
_refine_ls_number_reflns 2415
_refine_ls_number_restraints 0
_refine_ls_restrained_S_all 1.040
_refine_ls_R_factor_all 0.0738
_refine_ls_R_factor_gt 0.0586
_refine_ls_shift/su_max 0.000
_refine_ls_shift/su_mean 0.000
_refine_ls_structure_factor_coef Fsqd
_refine_ls_weighting_details 'w=1/[\s^2^(Fo^2^)+(0.0951P)^2^+0.6269P] where P=(Fo^2^+2Fc^2^)/3'
_refine_ls_weighting_scheme calc
_refine_ls_wR_factor_gt 0.1551
_refine_ls_wR_factor_ref 0.1675
_reflns_Friedel_coverage 0.000
_reflns_number_gt 1870
_reflns_number_total 2415
_reflns_threshold_expression 'I > 2\s(I)'
_cod_data_source_file ol6b03131_si_001.cif
_cod_data_source_block cd214707
_cod_original_cell_volume 2597.5(13)
_cod_original_sg_symbol_H-M 'C 2/c'
_cod_database_code 1555945
_shelx_space_group_comment
; 
The symmetry employed for this shelxl refinement is uniquely defined 
by the following loop, which should always be used as a source of 
symmetry information in preference to the above space-group names. 
They are only intended as comments. 
;
_shelxl_version_number 2013-4

loop_
_space_group_symop_operation_xyz
'x, y, z'
'-x, y, -z+1/2'
'x+1/2, y+1/2, z'
'-x+1/2, y+1/2, -z+1/2'
'-x, -y, -z'
'x, -y, z-1/2'
'-x+1/2, -y+1/2, -z'
'x+1/2, -y+1/2, z-1/2'

loop_
_atom_site_label
_atom_site_type_symbol
_atom_site_fract_x
_atom_site_fract_y
_atom_site_fract_z
_atom_site_U_iso_or_equiv
_atom_site_adp_type
_atom_site_occupancy
_atom_site_site_symmetry_order
_atom_site_calc_flag
_atom_site_refinement_flags_posn
_atom_site_refinement_flags_adp
N1 N 0.44711(9) 0.00544(18) 0.07050(18) 0.0387(5) Uani 1 1 d . .
N2 N 0.35567(9) 0.24423(17) 0.12351(17) 0.0379(5) Uani 1 1 d . .
O1 O 0.29033(7) -0.07060(15) 0.01113(15) 0.0435(4) Uani 1 1 d . .
O2 O 0.42211(8) 0.09853(17) 0.27383(15) 0.0506(5) Uani 1 1 d . .
C1 C 0.44741(10) -0.1303(2) 0.07514(19) 0.0345(5) Uani 1 1 d . .
C2 C 0.49812(12) -0.2149(2) 0.0979(2) 0.0450(6) Uani 1 1 d . .
H2 H 0.5382 -0.1819 0.1166 0.054 Uiso 1 1 calc R U
C3 C 0.48664(13) -0.3490(2) 0.0916(3) 0.0551(7) Uani 1 1 d . .
H3 H 0.5199 -0.4074 0.1072 0.066 Uiso 1 1 calc R U
C4 C 0.42635(14) -0.4008(2) 0.0625(3) 0.0575(7) Uani 1 1 d . .
H4 H 0.4199 -0.4921 0.0569 0.069 Uiso 1 1 calc R U
C5 C 0.37715(12) -0.3177(2) 0.0424(2) 0.0463(6) Uani 1 1 d . .
H5 H 0.3372 -0.3513 0.0244 0.056 Uiso 1 1 calc R U
C6 C 0.38795(10) -0.1815(2) 0.0494(2) 0.0355(5) Uani 1 1 d . .
C7 C 0.34610(10) -0.0718(2) 0.03453(19) 0.0329(5) Uani 1 1 d . .
C8 C 0.38693(10) 0.05714(19) 0.0535(2) 0.0331(5) Uani 1 1 d . .
C9 C 0.39186(10) 0.1330(2) 0.1659(2) 0.0367(5) Uani 1 1 d . .
C10 C 0.33140(10) 0.25974(19) -0.0050(2) 0.0339(5) Uani 1 1 d . .
C11 C 0.35083(9) 0.1540(2) -0.05085(19) 0.0322(5) Uani 1 1 d . .
C12 C 0.33423(10) 0.1491(2) -0.1739(2) 0.0382(5) Uani 1 1 d . .
H12 H 0.3469 0.0781 -0.2050 0.046 Uiso 1 1 calc R U
C13 C 0.29820(11) 0.2523(2) -0.2506(2) 0.0457(6) Uani 1 1 d . .
H13 H 0.2870 0.2515 -0.3340 0.055 Uiso 1 1 calc R U
C14 C 0.27902(11) 0.3558(2) -0.2039(2) 0.0470(6) Uani 1 1 d . .
H14 H 0.2548 0.4241 -0.2568 0.056 Uiso 1 1 calc R U
C15 C 0.29460(11) 0.3615(2) -0.0804(2) 0.0423(6) Uani 1 1 d . .
H15 H 0.2808 0.4310 -0.0499 0.051 Uiso 1 1 calc R U
C16 C 0.34844(13) 0.3412(2) 0.2027(2) 0.0510(6) Uani 1 1 d . .
H16A H 0.3671 0.3071 0.2856 0.077 Uiso 1 1 calc R U
H16B H 0.3036 0.3586 0.1719 0.077 Uiso 1 1 calc R U
H16C H 0.3698 0.4220 0.2028 0.077 Uiso 1 1 calc R U
H1 H 0.4814(12) 0.047(2) 0.107(2) 0.036(6) Uiso 1 1 d . .

loop_
_atom_site_aniso_label
_atom_site_aniso_U_11
_atom_site_aniso_U_22
_atom_site_aniso_U_33
_atom_site_aniso_U_23
_atom_site_aniso_U_13
_atom_site_aniso_U_12
N1 0.0258(10) 0.0390(11) 0.0479(12) 0.0012(8) 0.0154(9) -0.0020(8)
N2 0.0384(11) 0.0407(10) 0.0339(11) -0.0044(7) 0.0171(9) -0.0004(7)
O1 0.0309(9) 0.0510(10) 0.0495(11) -0.0044(7) 0.0203(8) -0.0026(6)
O2 0.0464(10) 0.0641(11) 0.0323(10) 0.0037(8) 0.0123(8) 0.0038(8)
C1 0.0318(12) 0.0395(12) 0.0304(12) 0.0015(8) 0.0138(9) 0.0021(8)
C2 0.0360(13) 0.0516(14) 0.0493(15) 0.0023(11) 0.0223(11) 0.0073(10)
C3 0.0579(17) 0.0464(14) 0.0649(18) 0.0062(12) 0.0331(15) 0.0190(12)
C4 0.0669(19) 0.0367(13) 0.073(2) 0.0004(12) 0.0373(16) 0.0032(12)
C5 0.0458(14) 0.0411(13) 0.0544(16) -0.0038(10) 0.0264(12) -0.0040(10)
C6 0.0334(12) 0.0385(12) 0.0330(12) 0.0014(9) 0.0149(10) 0.0025(8)
C7 0.0299(12) 0.0398(12) 0.0276(11) -0.0021(8) 0.0130(9) -0.0005(8)
C8 0.0273(11) 0.0368(11) 0.0345(12) 0.0014(8) 0.0145(9) 0.0018(8)
C9 0.0303(11) 0.0432(12) 0.0344(13) 0.0011(9) 0.0142(10) -0.0037(9)
C10 0.0316(12) 0.0352(11) 0.0353(13) -0.0009(8) 0.0168(10) -0.0042(8)
C11 0.0262(11) 0.0359(11) 0.0343(12) 0.0001(8) 0.0146(9) -0.0007(8)
C12 0.0334(12) 0.0441(12) 0.0388(13) -0.0032(9) 0.0191(10) -0.0004(9)
C13 0.0416(14) 0.0586(15) 0.0348(14) 0.0068(10) 0.0173(11) 0.0012(10)
C14 0.0402(14) 0.0481(14) 0.0475(15) 0.0144(11) 0.0174(12) 0.0082(10)
C15 0.0419(13) 0.0341(12) 0.0504(16) 0.0000(10) 0.0224(12) 0.0033(9)
C16 0.0609(16) 0.0515(14) 0.0457(15) -0.0142(11) 0.0300(13) -0.0038(12)

loop_
_atom_type_symbol
_atom_type_description
_atom_type_scat_dispersion_real
_atom_type_scat_dispersion_imag
_atom_type_scat_source
C C 0.0033 0.0016 'International Tables Vol C Tables 4.2.6.8 and 6.1.1.4'
H H 0.0000 0.0000 'International Tables Vol C Tables 4.2.6.8 and 6.1.1.4'
N N 0.0061 0.0033 'International Tables Vol C Tables 4.2.6.8 and 6.1.1.4'
O O 0.0106 0.0060 'International Tables Vol C Tables 4.2.6.8 and 6.1.1.4'

loop_
_geom_angle_atom_site_label_1
_geom_angle_atom_site_label_2
_geom_angle_atom_site_label_3
_geom_angle
C1 N1 C8 110.54(17)
C1 N1 H1 119.6(15)
C8 N1 H1 123.3(15)
C9 N2 C10 111.11(17)
C9 N2 C16 124.0(2)
C10 N2 C16 124.58(19)
N1 C1 C2 127.3(2)
N1 C1 C6 112.13(18)
C2 C1 C6 120.5(2)
C3 C2 C1 117.5(2)
C3 C2 H2 121.3
C1 C2 H2 121.3
C2 C3 C4 122.1(2)
C2 C3 H3 118.9
C4 C3 H3 118.9
C5 C4 C3 120.2(2)
C5 C4 H4 119.9
C3 C4 H4 119.9
C4 C5 C6 118.5(2)
C4 C5 H5 120.7
C6 C5 H5 120.7
C5 C6 C1 121.11(19)
C5 C6 C7 130.8(2)
C1 C6 C7 108.13(18)
O1 C7 C6 130.45(19)
O1 C7 C8 123.63(18)
C6 C7 C8 105.92(17)
N1 C8 C11 117.93(17)
N1 C8 C9 114.68(17)
C11 C8 C9 102.19(17)
N1 C8 C7 102.94(16)
C11 C8 C7 110.77(17)
C9 C8 C7 108.22(16)
O2 C9 N2 125.7(2)
O2 C9 C8 126.3(2)
N2 C9 C8 108.00(18)
C15 C10 C11 121.7(2)
C15 C10 N2 128.4(2)
C11 C10 N2 109.92(18)
C12 C11 C10 120.49(19)
C12 C11 C8 131.29(19)
C10 C11 C8 108.17(18)
C11 C12 C13 118.5(2)
C11 C12 H12 120.7
C13 C12 H12 120.7
C14 C13 C12 120.2(2)
C14 C13 H13 119.9
C12 C13 H13 119.9
C13 C14 C15 122.0(2)
C13 C14 H14 119.0
C15 C14 H14 119.0
C10 C15 C14 117.0(2)
C10 C15 H15 121.5
C14 C15 H15 121.5
N2 C16 H16A 109.5
N2 C16 H16B 109.5
H16A C16 H16B 109.5
N2 C16 H16C 109.5
H16A C16 H16C 109.5
H16B C16 H16C 109.5

loop_
_geom_bond_atom_site_label_1
_geom_bond_atom_site_label_2
_geom_bond_distance
N1 C1 1.369(3)
N1 C8 1.445(3)
N1 H1 0.83(2)
N2 C9 1.355(3)
N2 C10 1.410(3)
N2 C16 1.453(3)
O1 C7 1.217(2)
O2 C9 1.217(3)
C1 C2 1.393(3)
C1 C6 1.393(3)
C2 C3 1.373(3)
C2 H2 0.9300
C3 C4 1.403(4)
C3 H3 0.9300
C4 C5 1.363(3)
C4 H4 0.9300
C5 C6 1.392(3)
C5 H5 0.9300
C6 C7 1.440(3)
C7 C8 1.572(3)
C8 C11 1.508(3)
C8 C9 1.540(3)
C10 C15 1.375(3)
C10 C11 1.390(3)
C11 C12 1.374(3)
C12 C13 1.387(3)
C12 H12 0.9300
C13 C14 1.376(3)
C13 H13 0.9300
C14 C15 1.386(3)
C14 H14 0.9300
C15 H15 0.9300
C16 H16A 0.9600
C16 H16B 0.9600
C16 H16C 0.9600

loop_
_geom_hbond_atom_site_label_D
_geom_hbond_atom_site_label_H
_geom_hbond_atom_site_label_A
_geom_hbond_distance_DH
_geom_hbond_distance_HA
_geom_hbond_distance_DA
_geom_hbond_angle_DHA
_geom_hbond_site_symmetry_A
N1 H1 O2 0.83(2) 2.11(3) 2.907(3) 163(2) 2_655
C15 H15 O1 0.93 2.43 3.316(3) 159.9 7
C15 H15 O1 0.93 2.43 3.316(3) 159.9 7
N1 H1 O2 0.83(2) 2.11(3) 2.907(3) 163(2) 2_655

loop_
_geom_torsion_atom_site_label_1
_geom_torsion_atom_site_label_2
_geom_torsion_atom_site_label_3
_geom_torsion_atom_site_label_4
_geom_torsion
C8 N1 C1 C2 -175.8(2)
C8 N1 C1 C6 6.3(2)
N1 C1 C2 C3 -176.6(2)
C6 C1 C2 C3 1.1(3)
C1 C2 C3 C4 0.6(4)
C2 C3 C4 C5 -1.7(4)
C3 C4 C5 C6 1.1(4)
C4 C5 C6 C1 0.6(3)
C4 C5 C6 C7 -179.0(2)
N1 C1 C6 C5 176.26(19)
C2 C1 C6 C5 -1.8(3)
N1 C1 C6 C7 -4.0(2)
C2 C1 C6 C7 177.9(2)
C5 C6 C7 O1 -0.6(4)
C1 C6 C7 O1 179.7(2)
C5 C6 C7 C8 -180.0(2)
C1 C6 C7 C8 0.3(2)
C1 N1 C8 C11 -127.8(2)
C1 N1 C8 C9 111.7(2)
C1 N1 C8 C7 -5.6(2)
O1 C7 C8 N1 -176.37(19)
C6 C7 C8 N1 3.1(2)
O1 C7 C8 C11 -49.4(3)
C6 C7 C8 C11 130.05(18)
O1 C7 C8 C9 61.9(3)
C6 C7 C8 C9 -118.69(18)
C10 N2 C9 O2 175.2(2)
C16 N2 C9 O2 1.0(3)
C10 N2 C9 C8 -5.8(2)
C16 N2 C9 C8 179.98(18)
N1 C8 C9 O2 -44.5(3)
C11 C8 C9 O2 -173.3(2)
C7 C8 C9 O2 69.7(3)
N1 C8 C9 N2 136.47(18)
C11 C8 C9 N2 7.7(2)
C7 C8 C9 N2 -109.29(18)
C9 N2 C10 C15 -177.9(2)
C16 N2 C10 C15 -3.7(3)
C9 N2 C10 C11 1.3(2)
C16 N2 C10 C11 175.45(19)
C15 C10 C11 C12 0.8(3)
N2 C10 C11 C12 -178.40(18)
C15 C10 C11 C8 -176.86(19)
N2 C10 C11 C8 3.9(2)
N1 C8 C11 C12 49.1(3)
C9 C8 C11 C12 175.8(2)
C7 C8 C11 C12 -69.1(3)
N1 C8 C11 C10 -133.60(19)
C9 C8 C11 C10 -6.9(2)
C7 C8 C11 C10 108.22(19)
C10 C11 C12 C13 0.5(3)
C8 C11 C12 C13 177.5(2)
C11 C12 C13 C14 -0.9(3)
C12 C13 C14 C15 0.1(4)
C11 C10 C15 C14 -1.6(3)
N2 C10 C15 C14 177.4(2)
C13 C14 C15 C10 1.2(3)
